data_4332366
loop_
_publ_author_name
'Mo, Xunhua'
'Etheredge, Kristen M. S.'
'Hwu, Shiou-Jyh'
'Huang, Qun'

_publ_section_title
;
 New Cuprates Featuring Ladderlike Periodic Arrays of [Cu3O8]10-Trimeric
 Magnetic Nanostructures
;
_journal_issue 9
_journal_name_full 'Inorganic Chemistry'
_journal_page_first 3478
_journal_page_last 3480
_journal_paper_doi 10.1021/ic060292q
_journal_volume 45
_journal_year 2006
_chemical_formula_sum 'Cu3 Ge2.28 Na2 O12 Si1.72'
_chemical_formula_weight 642.33
_chemical_name_systematic
; 
 ? 
;
_space_group_IT_number 2
_symmetry_cell_setting triclinic
_symmetry_space_group_name_Hall '-P 1'
_symmetry_space_group_name_H-M 'P -1'
_atom_sites_solution_hydrogens geom
_atom_sites_solution_primary direct
_atom_sites_solution_secondary difmap
_audit_creation_method SHELXL-97
_cell_angle_alpha 102.01(3)
_cell_angle_beta 93.37(3)
_cell_angle_gamma 88.13(3)
_cell_formula_units_Z 1
_cell_length_a 6.1520(12)
_cell_length_b 7.6550(15)
_cell_length_c 5.3650(11)
_cell_measurement_temperature 298(2)
_cell_volume 246.65(9)
_computing_structure_refinement 'SHELXL-97 (Sheldrick, 1997)'
_computing_structure_solution 'SHELXS-97 (Sheldrick, 1990)'
_diffrn_ambient_temperature 298(2)
_diffrn_measured_fraction_theta_full 0.967
_diffrn_measured_fraction_theta_max 0.967
_diffrn_radiation_monochromator graphite
_diffrn_radiation_source 'fine-focus sealed tube'
_diffrn_radiation_type MoK\a
_diffrn_radiation_wavelength 0.71073
_diffrn_reflns_av_R_equivalents 0.0219
_diffrn_reflns_av_sigmaI/netI 0.0259
_diffrn_reflns_limit_h_max 7
_diffrn_reflns_limit_h_min -7
_diffrn_reflns_limit_k_max 9
_diffrn_reflns_limit_k_min -8
_diffrn_reflns_limit_l_max 6
_diffrn_reflns_limit_l_min -6
_diffrn_reflns_number 2296
_diffrn_reflns_theta_full 25.99
_diffrn_reflns_theta_max 25.99
_diffrn_reflns_theta_min 2.72
_exptl_absorpt_coefficient_mu 13.585
_exptl_absorpt_correction_T_max 0.6125
_exptl_absorpt_correction_T_min 0.2925
_exptl_absorpt_correction_type multi-scan
_exptl_absorpt_process_details
;Jacobson, R.A. REQAB, subroutine of Crystal Clear;Rigaku/MSC:
 The Woodlands, TX, 1999.
;
_exptl_crystal_colour blue
_exptl_crystal_density_diffrn 4.324
_exptl_crystal_density_method 'not measured'
_exptl_crystal_description plate
_exptl_crystal_F_000 302
_exptl_crystal_size_max 0.12
_exptl_crystal_size_mid 0.10
_exptl_crystal_size_min 0.04
_refine_diff_density_max 0.897
_refine_diff_density_min -0.736
_refine_diff_density_rms 0.174
_refine_ls_extinction_coef 0.018(3)
_refine_ls_extinction_expression Fc^*^=kFc[1+0.001xFc^2^\l^3^/sin(2\q)]^-1/4^
_refine_ls_extinction_method SHELXL
_refine_ls_goodness_of_fit_ref 0.893
_refine_ls_matrix_type full
_refine_ls_number_parameters 100
_refine_ls_number_reflns 943
_refine_ls_number_restraints 0
_refine_ls_restrained_S_all 0.893
_refine_ls_R_factor_all 0.0275
_refine_ls_R_factor_gt 0.0269
_refine_ls_shift/su_max 0.015
_refine_ls_shift/su_mean 0.004
_refine_ls_structure_factor_coef Fsqd
_refine_ls_weighting_details 'calc w=1/[\s^2^(Fo^2^)+(0.0428P)^2^+2.2852P] where P=(Fo^2^+2Fc^2^)/3'
_refine_ls_weighting_scheme calc
_refine_ls_wR_factor_gt 0.0713
_refine_ls_wR_factor_ref 0.0719
_reflns_number_gt 927
_reflns_number_total 943
_reflns_threshold_expression >2sigma(I)
_cod_data_source_file ic060292qsup1.cif
_cod_data_source_block cd1421Na2Cu3Ge2.28(1)Si1.72(1)O12
_cod_depositor_comments
;
The following automatic conversions were performed:

'_exptl_absorpt_correction_type' value 'multi scan' changed to
'multi-scan' according to
/home/saulius/struct/CIF-dictionaries/cif_core.dic dictionary named
'cif_core.dic' version 2.4.2 from 2011-04-26.

Automatic conversion script
Id: cif_fix_values 1891 2012-01-12 08:04:46Z andrius 
;
_cod_original_cell_volume 246.65(8)
_cod_original_sg_symbol_H-M P-1
_cod_database_code 4332366

loop_
_symmetry_equiv_pos_as_xyz
'x, y, z'
'-x, -y, -z'

loop_
_atom_site_label
_atom_site_type_symbol
_atom_site_fract_x
_atom_site_fract_y
_atom_site_fract_z
_atom_site_U_iso_or_equiv
_atom_site_adp_type
_atom_site_occupancy
_atom_site_symmetry_multiplicity
_atom_site_calc_flag
_atom_site_refinement_flags
Ge1 Ge 0.22123(10) 0.37022(8) 0.30659(12) 0.0062(3) Uani 0.458(5) 1 d P
Si1 Si 0.22123(10) 0.37022(8) 0.30659(12) 0.0062(3) Uani 0.542(5) 1 d P
Ge2 Ge 0.39699(8) 0.18344(7) 0.76020(10) 0.0068(2) Uani 0.680(5) 1 d P
Si2 Si 0.39699(8) 0.18344(7) 0.76020(10) 0.0068(2) Uani 0.320(5) 1 d P
Cu1 Cu 0.0000 0.0000 0.0000 0.0087(2) Uani 1 2 d S
Cu2 Cu 0.15985(8) 0.81910(7) 0.48959(9) 0.0069(2) Uani 1 1 d .
Na1 Na 0.2455(3) 0.5909(2) 0.9046(3) 0.0142(4) Uani 1 1 d .
O1 O 0.0130(5) 0.2277(4) 0.2348(6) 0.0084(6) Uani 1 1 d .
O2 O 0.3969(5) 0.3175(4) 0.0668(6) 0.0114(6) Uani 1 1 d .
O3 O 0.3582(5) 0.3468(4) 0.5791(6) 0.0122(6) Uani 1 1 d .
O4 O 0.1744(5) 0.0534(4) 0.7284(6) 0.0110(6) Uani 1 1 d .
O5 O 0.6513(5) 0.1011(4) 0.7349(6) 0.0143(7) Uani 1 1 d .
O6 O 0.1311(5) 0.5744(4) 0.3050(6) 0.0117(6) Uani 1 1 d .

loop_
_atom_site_aniso_label
_atom_site_aniso_U_11
_atom_site_aniso_U_22
_atom_site_aniso_U_33
_atom_site_aniso_U_23
_atom_site_aniso_U_13
_atom_site_aniso_U_12
Ge1 0.0067(4) 0.0067(4) 0.0049(4) 0.0007(2) 0.0009(2) 0.0006(2)
Si1 0.0067(4) 0.0067(4) 0.0049(4) 0.0007(2) 0.0009(2) 0.0006(2)
Ge2 0.0066(3) 0.0080(3) 0.0060(3) 0.0015(2) 0.0020(2) 0.0002(2)
Si2 0.0066(3) 0.0080(3) 0.0060(3) 0.0015(2) 0.0020(2) 0.0002(2)
Cu1 0.0150(4) 0.0062(4) 0.0045(4) -0.0013(3) 0.0055(3) -0.0016(3)
Cu2 0.0097(3) 0.0064(3) 0.0045(3) 0.00011(19) 0.00354(19) 0.00048(19)
Na1 0.0127(8) 0.0176(9) 0.0138(9) 0.0069(7) 0.0018(7) 0.0037(7)
O1 0.0107(14) 0.0076(14) 0.0058(13) -0.0010(11) 0.0016(11) 0.0019(11)
O2 0.0125(15) 0.0123(15) 0.0088(14) -0.0006(12) 0.0039(11) -0.0025(12)
O3 0.0132(15) 0.0122(15) 0.0121(15) 0.0048(12) 0.0000(12) 0.0010(12)
O4 0.0162(15) 0.0105(15) 0.0057(14) -0.0013(11) 0.0049(12) -0.0036(12)
O5 0.0146(15) 0.0178(16) 0.0127(15) 0.0070(13) 0.0065(12) 0.0019(13)
O6 0.0160(16) 0.0089(15) 0.0097(15) -0.0002(11) 0.0045(12) 0.0009(12)

loop_
_atom_type_symbol
_atom_type_description
_atom_type_scat_dispersion_real
_atom_type_scat_dispersion_imag
_atom_type_scat_source
O O 0.0106 0.0060 'International Tables Vol C Tables 4.2.6.8 and 6.1.1.4'
Na Na 0.0362 0.0249 'International Tables Vol C Tables 4.2.6.8 and 6.1.1.4'
Si Si 0.0817 0.0704 'International Tables Vol C Tables 4.2.6.8 and 6.1.1.4'
Cu Cu 0.3201 1.2651 'International Tables Vol C Tables 4.2.6.8 and 6.1.1.4'
Ge Ge 0.1547 1.8001 'International Tables Vol C Tables 4.2.6.8 and 6.1.1.4'

loop_
_geom_angle_atom_site_label_1
_geom_angle_atom_site_label_2
_geom_angle_atom_site_label_3
_geom_angle
_geom_angle_site_symmetry_1
_geom_angle_site_symmetry_3
O6 Ge1 O3 114.37(16) . .
O6 Ge1 O1 109.57(15) . .
O3 Ge1 O1 111.14(15) . .
O6 Ge1 O2 106.19(15) . .
O3 Ge1 O2 107.64(15) . .
O1 Ge1 O2 107.57(15) . .
O6 Ge1 Na1 49.97(11) . 1_554
O3 Ge1 Na1 138.20(11) . 1_554
O1 Ge1 Na1 110.66(11) . 1_554
O2 Ge1 Na1 57.91(11) . 1_554
O6 Ge1 Na1 63.40(12) . 2_566
O3 Ge1 Na1 139.95(12) . 2_566
O1 Ge1 Na1 47.16(11) . 2_566
O2 Ge1 Na1 111.16(11) . 2_566
Na1 Ge1 Na1 74.00(6) 1_554 2_566
O6 Ge1 Na1 73.13(12) . .
O3 Ge1 Na1 44.00(11) . .
O1 Ge1 Na1 113.75(11) . .
O2 Ge1 Na1 136.27(11) . .
Na1 Ge1 Na1 116.30(6) 1_554 .
Na1 Ge1 Na1 107.14(5) 2_566 .
O6 Ge1 Na1 98.30(11) . 2_666
O3 Ge1 Na1 83.47(11) . 2_666
O1 Ge1 Na1 137.86(11) . 2_666
O2 Ge1 Na1 32.21(11) . 2_666
Na1 Ge1 Na1 64.88(6) 1_554 2_666
Na1 Ge1 Na1 136.20(6) 2_566 2_666
Na1 Ge1 Na1 104.09(5) . 2_666
O5 Ge2 O4 123.38(16) . .
O5 Ge2 O3 109.41(15) . .
O4 Ge2 O3 110.56(15) . .
O5 Ge2 O2 104.38(16) . 1_556
O4 Ge2 O2 106.38(14) . 1_556
O3 Ge2 O2 99.86(15) . 1_556
O5 Ge2 Na1 63.67(12) . 2_667
O4 Ge2 Na1 150.90(11) . 2_667
O3 Ge2 Na1 90.04(11) . 2_667
O2 Ge2 Na1 47.98(11) 1_556 2_667
O5 Ge2 Na1 127.64(12) . .
O4 Ge2 Na1 108.88(11) . .
O3 Ge2 Na1 48.01(11) . .
O2 Ge2 Na1 53.52(11) 1_556 .
Na1 Ge2 Na1 69.37(6) 2_667 .
O1 Cu1 O1 180.0(3) 2 .
O1 Cu1 O4 99.47(13) 2 2_556
O1 Cu1 O4 80.53(13) . 2_556
O1 Cu1 O4 80.53(13) 2 1_554
O1 Cu1 O4 99.47(13) . 1_554
O4 Cu1 O4 180.0(2) 2_556 1_554
O1 Cu1 Cu2 139.98(9) 2 2_566
O1 Cu1 Cu2 40.02(9) . 2_566
O4 Cu1 Cu2 40.51(9) 2_556 2_566
O4 Cu1 Cu2 139.49(9) 1_554 2_566
O1 Cu1 Cu2 40.02(9) 2 1_544
O1 Cu1 Cu2 139.98(9) . 1_544
O4 Cu1 Cu2 139.49(9) 2_556 1_544
O4 Cu1 Cu2 40.51(9) 1_554 1_544
Cu2 Cu1 Cu2 180.000(19) 2_566 1_544
O1 Cu1 Na1 140.12(9) 2 2_566
O1 Cu1 Na1 39.88(9) . 2_566
O4 Cu1 Na1 87.84(10) 2_556 2_566
O4 Cu1 Na1 92.16(10) 1_554 2_566
Cu2 Cu1 Na1 57.98(4) 2_566 2_566
Cu2 Cu1 Na1 122.02(4) 1_544 2_566
O1 Cu1 Na1 39.88(9) 2 1_544
O1 Cu1 Na1 140.12(9) . 1_544
O4 Cu1 Na1 92.16(10) 2_556 1_544
O4 Cu1 Na1 87.84(10) 1_554 1_544
Cu2 Cu1 Na1 122.02(4) 2_566 1_544
Cu2 Cu1 Na1 57.98(4) 1_544 1_544
Na1 Cu1 Na1 180.00(8) 2_566 1_544
O5 Cu2 O6 98.03(14) 2_666 .
O5 Cu2 O1 169.95(13) 2_666 2_566
O6 Cu2 O1 91.23(13) . 2_566
O5 Cu2 O4 91.04(14) 2_666 1_565
O6 Cu2 O4 170.27(12) . 1_565
O1 Cu2 O4 79.49(13) 2_566 1_565
O5 Cu2 Cu1 131.42(10) 2_666 1_566
O6 Cu2 Cu1 130.19(9) . 1_566
O1 Cu2 Cu1 39.02(9) 2_566 1_566
O4 Cu2 Cu1 40.47(9) 1_565 1_566
O5 Cu2 Na1 132.29(11) 2_666 .
O6 Cu2 Na1 75.47(10) . .
O1 Cu2 Na1 46.66(9) 2_566 .
O4 Cu2 Na1 95.82(10) 1_565 .
Cu1 Cu2 Na1 67.14(4) 1_566 .
O5 Cu2 Na1 56.92(11) 2_666 1_554
O6 Cu2 Na1 43.31(9) . 1_554
O1 Cu2 Na1 133.00(10) 2_566 1_554
O4 Cu2 Na1 146.39(9) 1_565 1_554
Cu1 Cu2 Na1 169.59(4) 1_566 1_554
Na1 Cu2 Na1 112.87(6) . 1_554
O1 Na1 O2 117.10(13) 2_566 2_666
O1 Na1 O6 102.64(13) 2_566 1_556
O2 Na1 O6 110.76(13) 2_666 1_556
O1 Na1 O3 113.66(13) 2_566 .
O2 Na1 O3 86.26(12) 2_666 .
O6 Na1 O3 126.77(13) 1_556 .
O1 Na1 O2 156.80(13) 2_566 1_556
O2 Na1 O2 86.10(12) 2_666 1_556
O6 Na1 O2 66.25(11) 1_556 1_556
O3 Na1 O2 65.15(11) . 1_556
O1 Na1 O6 64.85(11) 2_566 2_566
O2 Na1 O6 158.85(13) 2_666 2_566
O6 Na1 O6 88.25(12) 1_556 2_566
O3 Na1 O6 74.57(11) . 2_566
O2 Na1 O6 93.66(11) 1_556 2_566
O1 Na1 O5 83.27(12) 2_566 2_667
O2 Na1 O5 63.14(11) 2_666 2_667
O6 Na1 O5 68.74(11) 1_556 2_667
O3 Na1 O5 149.39(13) . 2_667
O2 Na1 O5 109.31(12) 1_556 2_667
O6 Na1 O5 135.68(11) 2_566 2_667
O1 Na1 Ge1 129.18(10) 2_566 1_556
O2 Na1 Ge1 105.32(10) 2_666 1_556
O6 Na1 Ge1 32.70(8) 1_556 1_556
O3 Na1 Ge1 94.94(9) . 1_556
O2 Na1 Ge1 34.38(7) 1_556 1_556
O6 Na1 Ge1 85.50(8) 2_566 1_556
O5 Na1 Ge1 92.69(8) 2_667 1_556
O1 Na1 Si1 129.18(10) 2_566 1_556
O2 Na1 Si1 105.32(10) 2_666 1_556
O6 Na1 Si1 32.70(8) 1_556 1_556
O3 Na1 Si1 94.94(9) . 1_556
O2 Na1 Si1 34.38(7) 1_556 1_556
O6 Na1 Si1 85.50(8) 2_566 1_556
O5 Na1 Si1 92.69(8) 2_667 1_556
Ge1 Na1 Si1 0.00(3) 1_556 1_556
O1 Na1 Ge1 32.93(8) 2_566 2_566
O2 Na1 Ge1 147.96(11) 2_666 2_566
O6 Na1 Ge1 92.36(10) 1_556 2_566
O3 Na1 Ge1 97.61(10) . 2_566
O2 Na1 Ge1 124.45(10) 1_556 2_566
O6 Na1 Ge1 32.37(7) 2_566 2_566
O5 Na1 Ge1 108.67(9) 2_667 2_566
Ge1 Na1 Ge1 106.00(6) 1_556 2_566
Si1 Na1 Ge1 106.00(6) 1_556 2_566
O1 Na1 Si1 32.93(8) 2_566 2_566
O2 Na1 Si1 147.96(11) 2_666 2_566
O6 Na1 Si1 92.36(10) 1_556 2_566
O3 Na1 Si1 97.61(10) . 2_566
O2 Na1 Si1 124.45(10) 1_556 2_566
O6 Na1 Si1 32.37(7) 2_566 2_566
O5 Na1 Si1 108.67(9) 2_667 2_566
Ge1 Na1 Si1 106.00(6) 1_556 2_566
Si1 Na1 Si1 106.00(6) 1_556 2_566
Ge1 Na1 Si1 0.000(10) 2_566 2_566
O1 Na1 Si2 110.16(10) 2_566 2_667
O2 Na1 Si2 34.08(8) 2_666 2_667
O6 Na1 Si2 81.04(10) 1_556 2_667
O3 Na1 Si2 117.92(10) . 2_667
O2 Na1 Si2 88.85(9) 1_556 2_667
O6 Na1 Si2 166.95(9) 2_566 2_667
O5 Na1 Si2 32.51(7) 2_667 2_667
Ge1 Na1 Si2 89.41(5) 1_556 2_667
Si1 Na1 Si2 89.41(5) 1_556 2_667
Ge1 Na1 Si2 140.07(7) 2_566 2_667
Si1 Na1 Si2 140.07(7) 2_566 2_667
Ge1 O1 Cu1 128.98(17) . .
Ge1 O1 Cu2 119.44(16) . 2_566
Cu1 O1 Cu2 100.95(14) . 2_566
Ge1 O1 Na1 99.91(14) . 2_566
Cu1 O1 Na1 107.18(14) . 2_566
Cu2 O1 Na1 94.28(13) 2_566 2_566
Ge1 O2 Si2 137.21(19) . 1_554
Ge1 O2 Ge2 137.21(19) . 1_554
Si2 O2 Ge2 0.00(4) 1_554 1_554
Ge1 O2 Na1 124.72(16) . 2_666
Si2 O2 Na1 97.94(14) 1_554 2_666
Ge2 O2 Na1 97.94(14) 1_554 2_666
Ge1 O2 Na1 87.71(13) . 1_554
Si2 O2 Na1 93.14(13) 1_554 1_554
Ge2 O2 Na1 93.14(13) 1_554 1_554
Na1 O2 Na1 93.90(12) 2_666 1_554
Ge1 O3 Ge2 137.5(2) . .
Ge1 O3 Na1 106.73(15) . .
Ge2 O3 Na1 99.28(14) . .
Ge2 O4 Cu1 128.19(17) . 1_556
Ge2 O4 Cu2 121.93(17) . 1_545
Cu1 O4 Cu2 99.02(13) 1_556 1_545
Ge2 O5 Cu2 119.58(18) . 2_666
Ge2 O5 Na1 83.82(14) . 2_667
Cu2 O5 Na1 87.78(12) 2_666 2_667
Ge1 O6 Cu2 142.10(19) . .
Ge1 O6 Na1 97.32(15) . 1_554
Cu2 O6 Na1 101.91(14) . 1_554
Ge1 O6 Na1 84.22(13) . 2_566
Cu2 O6 Na1 127.00(15) . 2_566
Na1 O6 Na1 91.75(12) 1_554 2_566

loop_
_geom_bond_atom_site_label_1
_geom_bond_atom_site_label_2
_geom_bond_distance
_geom_bond_site_symmetry_2
Ge1 O6 1.643(3) .
Ge1 O3 1.683(3) .
Ge1 O1 1.685(3) .
Ge1 O2 1.704(3) .
Ge1 Na1 3.016(2) 1_554
Ge1 Na1 3.053(2) 2_566
Ge1 Na1 3.298(2) .
Ge1 Na1 3.574(2) 2_666
Ge2 O5 1.670(3) .
Ge2 O4 1.699(3) .
Ge2 O3 1.739(3) .
Ge2 O2 1.748(3) 1_556
Ge2 Na1 3.089(2) 2_667
Ge2 Na1 3.176(2) .
Cu1 O1 1.927(3) 2
Cu1 O1 1.927(3) .
Cu1 O4 1.975(3) 2_556
Cu1 O4 1.975(3) 1_554
Cu1 Cu2 3.0055(11) 2_566
Cu1 Cu2 3.0055(11) 1_544
Cu1 Na1 3.386(2) 2_566
Cu1 Na1 3.386(2) 1_544
Cu2 O5 1.921(3) 2_666
Cu2 O6 1.936(3) .
Cu2 O1 1.969(3) 2_566
Cu2 O4 1.977(3) 1_565
Cu2 Cu1 3.0055(11) 1_566
Cu2 Na1 3.1158(19) .
Cu2 Na1 3.321(2) 1_554
Na1 O1 2.273(3) 2_566
Na1 O2 2.317(4) 2_666
Na1 O6 2.329(3) 1_556
Na1 O3 2.392(4) .
Na1 O2 2.557(4) 1_556
Na1 O6 2.744(4) 2_566
Na1 O5 2.785(4) 2_667
Na1 Ge1 3.016(2) 1_556
Na1 Si1 3.016(2) 1_556
Na1 Ge1 3.053(2) 2_566
Na1 Si1 3.053(2) 2_566
Na1 Si2 3.089(2) 2_667
O1 Cu2 1.969(3) 2_566
O1 Na1 2.273(3) 2_566
O2 Si2 1.748(3) 1_554
O2 Ge2 1.748(3) 1_554
O2 Na1 2.317(4) 2_666
O2 Na1 2.557(4) 1_554
O4 Cu1 1.975(3) 1_556
O4 Cu2 1.977(3) 1_545
O5 Cu2 1.921(3) 2_666
O5 Na1 2.785(4) 2_667
O6 Na1 2.329(3) 1_554
O6 Na1 2.744(4) 2_566
